data_7153703
loop_
_publ_author_name
'Yin, Zhiwei'
'Zhang, Jinzhu'
'Wu, Jing'
'Green, Riana'
'Li, Sihan'
'Zheng, Shengping'

_publ_section_title
;
 Synthesis of o-chlorophenols via an unexpected nucleophilic chlorination
 of quinone monoketals mediated by N,N'-dimethylhydrazine dihydrochloride.
;
_journal_issue 18
_journal_name_full 'Organic &amp; biomolecular chemistry'
_journal_page_first 2854
_journal_page_last 2858
_journal_paper_doi 10.1039/c4ob00391h
_journal_volume 12
_journal_year 2014
_chemical_formula_sum 'C8 H9 Cl O3'
_chemical_formula_weight 188.60
_chemical_name_systematic
; 
 ? 
;
_space_group_IT_number 14
_symmetry_cell_setting monoclinic
_symmetry_space_group_name_Hall '-P 2ybc'
_symmetry_space_group_name_H-M 'P 1 21/c 1'
_atom_sites_solution_hydrogens geom
_atom_sites_solution_primary direct
_atom_sites_solution_secondary difmap
_audit_creation_method SHELXL-97
_cell_angle_alpha 90.00
_cell_angle_beta 95.8337(18)
_cell_angle_gamma 90.00
_cell_formula_units_Z 8
_cell_length_a 20.214(3)
_cell_length_b 10.0193(13)
_cell_length_c 8.1960(11)
_cell_measurement_reflns_used 9946
_cell_measurement_temperature 100(2)
_cell_measurement_theta_max 28.28
_cell_measurement_theta_min 2.87
_cell_volume 1651.3(4)
_computing_cell_refinement 'Bruker SAINT'
_computing_data_collection 'Bruker APEX2'
_computing_data_reduction 'Bruker SAINT'
_computing_molecular_graphics 'Bruker SHELXTL'
_computing_publication_material 'Bruker SHELXTL'
_computing_structure_refinement 'SHELXL-97 (Sheldrick, 2008)'
_computing_structure_solution 'SHELXS-97 (Sheldrick, 2008)'
_diffrn_ambient_temperature 100(2)
_diffrn_measured_fraction_theta_full 1.000
_diffrn_measured_fraction_theta_max 1.000
_diffrn_radiation_monochromator graphite
_diffrn_radiation_source 'fine-focus sealed tube'
_diffrn_radiation_type MoK\a
_diffrn_radiation_wavelength 0.71073
_diffrn_reflns_av_R_equivalents 0.0226
_diffrn_reflns_av_sigmaI/netI 0.0143
_diffrn_reflns_limit_h_max 26
_diffrn_reflns_limit_h_min -26
_diffrn_reflns_limit_k_max 13
_diffrn_reflns_limit_k_min -13
_diffrn_reflns_limit_l_max 10
_diffrn_reflns_limit_l_min -10
_diffrn_reflns_number 24945
_diffrn_reflns_theta_full 28.29
_diffrn_reflns_theta_max 28.29
_diffrn_reflns_theta_min 2.03
_exptl_absorpt_coefficient_mu 0.423
_exptl_absorpt_correction_T_max 0.9669
_exptl_absorpt_correction_T_min 0.8357
_exptl_absorpt_correction_type multi-scan
_exptl_absorpt_process_details SADABS
_exptl_crystal_colour colorless
_exptl_crystal_density_diffrn 1.517
_exptl_crystal_density_method 'not measured'
_exptl_crystal_description plate
_exptl_crystal_F_000 784
_exptl_crystal_size_max 0.44
_exptl_crystal_size_mid 0.26
_exptl_crystal_size_min 0.08
_refine_diff_density_max 0.395
_refine_diff_density_min -0.195
_refine_diff_density_rms 0.047
_refine_ls_extinction_method none
_refine_ls_goodness_of_fit_ref 1.052
_refine_ls_hydrogen_treatment mixed
_refine_ls_matrix_type full
_refine_ls_number_parameters 229
_refine_ls_number_reflns 4092
_refine_ls_number_restraints 4
_refine_ls_restrained_S_all 1.052
_refine_ls_R_factor_all 0.0286
_refine_ls_R_factor_gt 0.0259
_refine_ls_shift/su_max 0.002
_refine_ls_shift/su_mean 0.000
_refine_ls_structure_factor_coef Fsqd
_refine_ls_weighting_details 'calc w=1/[\s^2^(Fo^2^)+(0.0256P)^2^+0.9189P] where P=(Fo^2^+2Fc^2^)/3'
_refine_ls_weighting_scheme calc
_refine_ls_wR_factor_gt 0.0643
_refine_ls_wR_factor_ref 0.0662
_reflns_number_gt 3775
_reflns_number_total 4092
_reflns_threshold_expression >2sigma(I)
_cod_data_source_file c4ob00391h2.cif
_cod_data_source_block 13spz12h2
_cod_depositor_comments
;
The following automatic conversions were performed:

'_symmetry_cell_setting' value 'Monoclinic' changed to 'monoclinic'
according to
/usr/data/users/saulius/crontab/automatic-downloads/rss-feeds/RSC/lib/dictionaries/cif_core.dic
dictionary named 'cif_core.dic' version 2.4.2 from 2011-04-26.

Automatic conversion script
Id: cif_fix_values 2281 2013-09-26 08:29:07Z andrius 
;
_cod_original_sg_symbol_H-M 'P 21/c'
_cod_database_code 7153703

loop_
_symmetry_equiv_pos_as_xyz
'x, y, z'
'-x, y+1/2, -z+1/2'
'-x, -y, -z'
'x, -y-1/2, z-1/2'

loop_
_atom_site_label
_atom_site_type_symbol
_atom_site_fract_x
_atom_site_fract_y
_atom_site_fract_z
_atom_site_U_iso_or_equiv
_atom_site_adp_type
_atom_site_occupancy
_atom_site_symmetry_multiplicity
_atom_site_calc_flag
_atom_site_refinement_flags
Cl1 Cl 0.650566(13) 0.75728(3) 0.54493(3) 0.01970(7) Uani 1 1 d .
O1 O 0.67152(4) 0.97987(8) 0.33080(10) 0.01491(16) Uani 1 1 d D
H1O H 0.6771(7) 1.0515(11) 0.2814(17) 0.022 Uiso 1 1 d D
O2 O 0.40829(4) 0.83787(8) 0.36423(10) 0.01554(16) Uani 1 1 d .
O3 O 0.28886(4) 0.69419(8) 0.31976(11) 0.01913(18) Uani 1 1 d D
H3O H 0.2514(5) 0.6700(16) 0.3407(19) 0.029 Uiso 1 1 d D
C1 C 0.60560(5) 0.94917(11) 0.33058(13) 0.0120(2) Uani 1 1 d .
C2 C 0.58791(5) 0.84532(11) 0.43068(13) 0.0124(2) Uani 1 1 d .
C3 C 0.52218(5) 0.80962(11) 0.43938(13) 0.0129(2) Uani 1 1 d .
H3 H 0.5113 0.7397 0.5103 0.016 Uiso 1 1 calc R
C4 C 0.47213(5) 0.87719(11) 0.34308(13) 0.0126(2) Uani 1 1 d .
C5 C 0.48874(5) 0.97882(11) 0.23867(13) 0.0143(2) Uani 1 1 d .
H5 H 0.4549 1.0237 0.1709 0.017 Uiso 1 1 calc R
C6 C 0.55528(5) 1.01461(11) 0.23389(13) 0.0140(2) Uani 1 1 d .
H6 H 0.5663 1.0847 0.1635 0.017 Uiso 1 1 calc R
C7 C 0.35691(5) 0.87498(12) 0.23992(15) 0.0186(2) Uani 1 1 d .
H7A H 0.3632 0.8286 0.1359 0.022 Uiso 1 1 calc R
H7B H 0.3581 0.9724 0.2204 0.022 Uiso 1 1 calc R
C8 C 0.29137(5) 0.83576(12) 0.29838(16) 0.0191(2) Uani 1 1 d .
H8A H 0.2860 0.8808 0.4037 0.023 Uiso 1 1 calc R
H8B H 0.2545 0.8645 0.2172 0.023 Uiso 1 1 calc R
Cl2 Cl 1.153405(13) 0.79662(3) 0.51434(3) 0.01903(7) Uani 1 1 d .
O4 O 1.17121(4) 0.54214(8) 0.35464(10) 0.01407(16) Uani 1 1 d D
H4O H 1.1763(7) 0.4707(11) 0.3039(16) 0.021 Uiso 1 1 d D
O5 O 0.90962(4) 0.69697(8) 0.38669(10) 0.01502(16) Uani 1 1 d .
O6 O 0.78644(4) 0.82846(8) 0.29972(11) 0.02051(18) Uani 1 1 d D
H6O H 0.7509(6) 0.8590(16) 0.3239(19) 0.031 Uiso 1 1 d D
C9 C 1.10548(5) 0.57581(11) 0.35360(13) 0.0122(2) Uani 1 1 d .
C10 C 1.08946(5) 0.69358(11) 0.43098(13) 0.0125(2) Uani 1 1 d .
C11 C 1.02404(5) 0.73168(11) 0.44106(13) 0.0129(2) Uani 1 1 d .
H11 H 1.0143 0.8109 0.4976 0.015 Uiso 1 1 calc R
C12 C 0.97280(5) 0.65245(11) 0.36739(13) 0.0125(2) Uani 1 1 d .
C13 C 0.98763(5) 0.53675(11) 0.28422(13) 0.0140(2) Uani 1 1 d .
H13 H 0.9528 0.4838 0.2312 0.017 Uiso 1 1 calc R
C14 C 1.05384(5) 0.49901(11) 0.27920(13) 0.0139(2) Uani 1 1 d .
H14 H 1.0637 0.4193 0.2238 0.017 Uiso 1 1 calc R
C15 C 0.85562(5) 0.63384(11) 0.28992(14) 0.0153(2) Uani 1 1 d .
H15A H 0.8571 0.5361 0.3080 0.018 Uiso 1 1 calc R
H15B H 0.8586 0.6513 0.1720 0.018 Uiso 1 1 calc R
C16 C 0.79188(5) 0.69036(11) 0.34100(14) 0.0157(2) Uani 1 1 d .
H16A H 0.7536 0.6412 0.2851 0.019 Uiso 1 1 calc R
H16B H 0.7910 0.6793 0.4608 0.019 Uiso 1 1 calc R

loop_
_atom_site_aniso_label
_atom_site_aniso_U_11
_atom_site_aniso_U_22
_atom_site_aniso_U_33
_atom_site_aniso_U_23
_atom_site_aniso_U_13
_atom_site_aniso_U_12
Cl1 0.01123(13) 0.02527(15) 0.02206(14) 0.01082(11) -0.00089(10) 0.00059(10)
O1 0.0091(3) 0.0139(4) 0.0220(4) 0.0032(3) 0.0034(3) -0.0007(3)
O2 0.0077(3) 0.0197(4) 0.0190(4) -0.0004(3) 0.0005(3) -0.0018(3)
O3 0.0106(4) 0.0147(4) 0.0330(5) -0.0048(3) 0.0066(3) -0.0017(3)
C1 0.0098(5) 0.0118(5) 0.0147(5) -0.0027(4) 0.0030(4) -0.0006(4)
C2 0.0102(5) 0.0139(5) 0.0127(5) 0.0001(4) 0.0001(4) 0.0018(4)
C3 0.0123(5) 0.0136(5) 0.0131(5) -0.0003(4) 0.0023(4) -0.0014(4)
C4 0.0097(5) 0.0135(5) 0.0149(5) -0.0045(4) 0.0020(4) -0.0011(4)
C5 0.0116(5) 0.0132(5) 0.0177(5) -0.0005(4) -0.0005(4) 0.0023(4)
C6 0.0142(5) 0.0118(5) 0.0161(5) 0.0009(4) 0.0027(4) 0.0003(4)
C7 0.0110(5) 0.0177(5) 0.0261(6) 0.0012(5) -0.0026(4) -0.0012(4)
C8 0.0097(5) 0.0150(5) 0.0321(6) -0.0056(5) 0.0000(4) 0.0003(4)
Cl2 0.01022(12) 0.02307(15) 0.02365(14) -0.01029(11) 0.00091(10) -0.00122(10)
O4 0.0090(3) 0.0135(4) 0.0200(4) -0.0008(3) 0.0025(3) 0.0025(3)
O5 0.0076(3) 0.0166(4) 0.0209(4) -0.0024(3) 0.0015(3) 0.0009(3)
O6 0.0120(4) 0.0157(4) 0.0352(5) 0.0076(3) 0.0093(3) 0.0038(3)
C9 0.0099(5) 0.0136(5) 0.0134(5) 0.0030(4) 0.0028(4) 0.0019(4)
C10 0.0097(5) 0.0149(5) 0.0129(5) -0.0001(4) 0.0004(4) -0.0018(4)
C11 0.0121(5) 0.0128(5) 0.0139(5) -0.0004(4) 0.0019(4) 0.0020(4)
C12 0.0088(5) 0.0141(5) 0.0148(5) 0.0029(4) 0.0024(4) 0.0019(4)
C13 0.0115(5) 0.0126(5) 0.0179(5) 0.0006(4) 0.0016(4) -0.0016(4)
C14 0.0134(5) 0.0108(5) 0.0178(5) 0.0001(4) 0.0032(4) 0.0007(4)
C15 0.0102(5) 0.0152(5) 0.0200(5) 0.0000(4) -0.0009(4) 0.0006(4)
C16 0.0098(5) 0.0146(5) 0.0229(5) 0.0044(4) 0.0019(4) -0.0002(4)

loop_
_atom_type_symbol
_atom_type_description
_atom_type_scat_dispersion_real
_atom_type_scat_dispersion_imag
_atom_type_scat_source
C C 0.0033 0.0016 'International Tables Vol C Tables 4.2.6.8 and 6.1.1.4'
H H 0.0000 0.0000 'International Tables Vol C Tables 4.2.6.8 and 6.1.1.4'
O O 0.0106 0.0060 'International Tables Vol C Tables 4.2.6.8 and 6.1.1.4'
Cl Cl 0.1484 0.1585 'International Tables Vol C Tables 4.2.6.8 and 6.1.1.4'

loop_
_geom_angle_atom_site_label_1
_geom_angle_atom_site_label_2
_geom_angle_atom_site_label_3
_geom_angle
C1 O1 H1O 111.8(10)
C4 O2 C7 117.30(9)
C8 O3 H3O 111.1(11)
O1 C1 C6 123.48(10)
O1 C1 C2 118.38(9)
C6 C1 C2 118.13(10)
C3 C2 C1 121.86(10)
C3 C2 Cl1 119.46(8)
C1 C2 Cl1 118.67(8)
C2 C3 C4 119.37(10)
C2 C3 H3 120.3
C4 C3 H3 120.3
O2 C4 C5 125.03(10)
O2 C4 C3 115.17(9)
C5 C4 C3 119.78(10)
C4 C5 C6 119.87(10)
C4 C5 H5 120.1
C6 C5 H5 120.1
C1 C6 C5 120.96(10)
C1 C6 H6 119.5
C5 C6 H6 119.5
O2 C7 C8 107.73(10)
O2 C7 H7A 110.2
C8 C7 H7A 110.2
O2 C7 H7B 110.2
C8 C7 H7B 110.2
H7A C7 H7B 108.5
O3 C8 C7 109.93(9)
O3 C8 H8A 109.7
C7 C8 H8A 109.7
O3 C8 H8B 109.7
C7 C8 H8B 109.7
H8A C8 H8B 108.2
C9 O4 H4O 112.1(10)
C12 O5 C15 117.23(8)
C16 O6 H6O 110.6(12)
O4 C9 C14 123.52(10)
O4 C9 C10 118.41(9)
C14 C9 C10 118.07(10)
C11 C10 C9 121.83(10)
C11 C10 Cl2 119.23(8)
C9 C10 Cl2 118.93(8)
C10 C11 C12 119.26(10)
C10 C11 H11 120.4
C12 C11 H11 120.4
O5 C12 C13 125.03(10)
O5 C12 C11 115.03(9)
C13 C12 C11 119.93(10)
C12 C13 C14 119.65(10)
C12 C13 H13 120.2
C14 C13 H13 120.2
C9 C14 C13 121.19(10)
C9 C14 H14 119.4
C13 C14 H14 119.4
O5 C15 C16 107.82(9)
O5 C15 H15A 110.1
C16 C15 H15A 110.1
O5 C15 H15B 110.1
C16 C15 H15B 110.1
H15A C15 H15B 108.5
O6 C16 C15 110.28(9)
O6 C16 H16A 109.6
C15 C16 H16A 109.6
O6 C16 H16B 109.6
C15 C16 H16B 109.6
H16A C16 H16B 108.1

loop_
_geom_bond_atom_site_label_1
_geom_bond_atom_site_label_2
_geom_bond_distance
Cl1 C2 1.7372(11)
O1 C1 1.3674(12)
O1 H1O 0.838(9)
O2 C4 1.3769(13)
O2 C7 1.4282(13)
O3 C8 1.4307(14)
O3 H3O 0.829(9)
C1 C6 1.3887(15)
C1 C2 1.3940(15)
C2 C3 1.3848(14)
C3 C4 1.3936(15)
C3 H3 0.9500
C4 C5 1.3930(15)
C5 C6 1.3963(15)
C5 H5 0.9500
C6 H6 0.9500
C7 C8 1.5061(16)
C7 H7A 0.9900
C7 H7B 0.9900
C8 H8A 0.9900
C8 H8B 0.9900
Cl2 C10 1.7389(11)
O4 C9 1.3699(12)
O4 H4O 0.840(9)
O5 C12 1.3770(12)
O5 C15 1.4298(13)
O6 C16 1.4260(13)
O6 H6O 0.823(9)
C9 C14 1.3871(15)
C9 C10 1.3933(15)
C10 C11 1.3869(14)
C11 C12 1.3929(15)
C11 H11 0.9500
C12 C13 1.3928(15)
C13 C14 1.3954(15)
C13 H13 0.9500
C14 H14 0.9500
C15 C16 1.5053(15)
C15 H15A 0.9900
C15 H15B 0.9900
C16 H16A 0.9900
C16 H16B 0.9900

loop_
_geom_hbond_atom_site_label_D
_geom_hbond_atom_site_label_H
_geom_hbond_atom_site_label_A
_geom_hbond_distance_DH
_geom_hbond_distance_HA
_geom_hbond_distance_DA
_geom_hbond_angle_DHA
_geom_hbond_site_symmetry_A
O1 H1O O3 0.838(9) 1.822(9) 2.6413(12) 165.5(14) 2_655
O6 H6O O1 0.823(9) 2.016(10) 2.8076(11) 161.2(16) .
O4 H4O O6 0.840(9) 1.857(9) 2.6716(12) 163.2(14) 2_745
O3 H3O O4 0.829(9) 2.079(10) 2.8630(11) 157.7(16) 1_455
